data_4334164
loop_
_publ_author_name
'Brian D. Rekken'
'Thomas M. Brown'
'Marilyn M. Olmstead'
'James C. Fettinger'
'Philip P. Power'

_publ_section_title
;
 Stable Plumbylene Dichalcogenolate Monomers with Large Differences in
 Their Interligand Angles and the Synthesis and Characterization of a
 Monothiolato Pb(II) Bromide and Lithium Trithiolato Plumbate
;
_journal_name_full 'Inorganic Chemistry'
_journal_page_first 3054
_journal_page_last 3062
_journal_paper_doi 10.1021/ic302513c
_journal_volume 52
_journal_year 2013
_chemical_formula_moiety 'C48 H50 Br2 Pb2 S2, 0.5(C7 H8)'
_chemical_formula_sum 'C51.5 H54 Br2 Pb2 S2'
_chemical_formula_weight 1311.26
_chemical_name_systematic
;
 ?
;
_space_group_crystal_system monoclinic
_space_group_IT_number 14
_space_group_name_Hall '-P 2yn'
_space_group_name_H-M_alt 'P 1 21/n 1'
_symmetry_space_group_name_Hall '-P 2yn'
_symmetry_space_group_name_H-M 'P 1 21/n 1'
_atom_sites_solution_hydrogens geom
_audit_creation_method SHELXL-2012
_cell_angle_alpha 90
_cell_angle_beta 92.323(5)
_cell_angle_gamma 90
_cell_formula_units_Z 4
_cell_length_a 8.8927(8)
_cell_length_b 40.868(4)
_cell_length_c 13.0063(12)
_cell_measurement_reflns_used 9786
_cell_measurement_temperature 90(2)
_cell_measurement_theta_max 27.52
_cell_measurement_theta_min 2.50
_cell_volume 4723.0(8)
_computing_cell_refinement 'SAINT (8.27b) (Bruker, 2012)'
_computing_data_collection 'Apex2 (2010-7) (Bruker, 2010)'
_computing_data_reduction 'SAINT (8.27b) (Bruker, 2012)'
_computing_molecular_graphics 'Bruker SHELXTL'
_computing_publication_material 'Bruker SHELXTL'
_computing_structure_refinement 'SHELXL-2012 (Sheldrick, 2012)'
_computing_structure_solution 'SHELXT-2012 (Sheldrick, 2012)'
_diffrn_ambient_temperature 90(2)
_diffrn_measured_fraction_theta_full 0.999
_diffrn_measured_fraction_theta_max 0.995
_diffrn_measurement_device_type 'Bruker APEX-II CCD'
_diffrn_measurement_method '\f and \w scans'
_diffrn_radiation_type MoK\a
_diffrn_radiation_wavelength 0.71073
_diffrn_reflns_av_R_equivalents 0.0294
_diffrn_reflns_av_unetI/netI 0.0253
_diffrn_reflns_Laue_measured_fraction_full 0.999
_diffrn_reflns_Laue_measured_fraction_max 0.995
_diffrn_reflns_limit_h_max 11
_diffrn_reflns_limit_h_min -11
_diffrn_reflns_limit_k_max 52
_diffrn_reflns_limit_k_min -52
_diffrn_reflns_limit_l_max 16
_diffrn_reflns_limit_l_min -16
_diffrn_reflns_number 40295
_diffrn_reflns_point_group_measured_fraction_full 0.999
_diffrn_reflns_point_group_measured_fraction_max 0.995
_diffrn_reflns_theta_full 25.242
_diffrn_reflns_theta_max 27.499
_diffrn_reflns_theta_min 2.500
_exptl_absorpt_coefficient_mu 8.934
_exptl_absorpt_correction_T_max 0.1191
_exptl_absorpt_correction_T_min 0.0745
_exptl_absorpt_correction_type multi-scan
_exptl_absorpt_process_details 'SADABS 2012/1 (Sheldrick, 2012)'
_exptl_crystal_colour Colorless
_exptl_crystal_density_diffrn 1.844
_exptl_crystal_description Prism
_exptl_crystal_F_000 2516
_exptl_crystal_size_max 0.447
_exptl_crystal_size_mid 0.434
_exptl_crystal_size_min 0.301
_refine_diff_density_max 0.846
_refine_diff_density_min -0.985
_refine_diff_density_rms 0.113
_refine_ls_extinction_coef 0.00016(2)
_refine_ls_extinction_expression Fc^*^=kFc[1+0.001xFc^2^\l^3^/sin(2\q)]^-1/4^
_refine_ls_extinction_method SHELXL
_refine_ls_goodness_of_fit_ref 1.176
_refine_ls_hydrogen_treatment constr
_refine_ls_matrix_type full
_refine_ls_number_parameters 550
_refine_ls_number_reflns 10796
_refine_ls_number_restraints 2
_refine_ls_restrained_S_all 1.176
_refine_ls_R_factor_all 0.0289
_refine_ls_R_factor_gt 0.0249
_refine_ls_shift/su_max 0.012
_refine_ls_shift/su_mean 0.000
_refine_ls_structure_factor_coef Fsqd
_refine_ls_weighting_details
;
 w=1/[\s^2^(Fo^2^)+(0.0020P)^2^+12.6168P]
 where P=(Fo^2^+2Fc^2^)/3
;
_refine_ls_weighting_scheme calc
_refine_ls_wR_factor_gt 0.0491
_refine_ls_wR_factor_ref 0.0500
_reflns_Friedel_coverage 0.000
_reflns_number_gt 9881
_reflns_number_total 10796
_reflns_threshold_expression 'I > 2\s(I)'
_cod_data_source_file ic302513c_si_002_3.cif
_cod_data_source_block BDR102FMI
_cod_original_formula_sum 'C51.50 H54 Br2 Pb2 S2'
_cod_database_code 4334164
_shelx_space_group_comment
;
The symmetry employed for this shelxl refinement is uniquely defined
by the following loop, which should always be used as a source of
symmetry information in preference to the above space-group names.
They are only intended as comments.
;
_shelx_estimated_absorpt_t_min 0.109
_shelx_estimated_absorpt_t_max 0.174
_shelxl_version_number 2012-6

loop_
_space_group_symop_operation_xyz
'x, y, z'
'-x+1/2, y+1/2, -z+1/2'
'-x, -y, -z'
'x-1/2, -y-1/2, z-1/2'

loop_
_atom_site_label
_atom_site_type_symbol
_atom_site_fract_x
_atom_site_fract_y
_atom_site_fract_z
_atom_site_U_iso_or_equiv
_atom_site_adp_type
_atom_site_occupancy
_atom_site_site_symmetry_order
_atom_site_calc_flag
_atom_site_refinement_flags_posn
_atom_site_refinement_flags_adp
_atom_site_refinement_flags_occupancy
_atom_site_disorder_assembly
_atom_site_disorder_group
Pb1 Pb 0.80536(2) 0.33040(2) 0.75445(2) 0.01555(4) Uani 1 1 d . . . . .
Pb2 Pb 1.00082(2) 0.40250(2) 0.60025(2) 0.01715(4) Uani 1 1 d . . . . .
Br1 Br 0.99872(4) 0.28051(2) 0.78896(3) 0.02293(8) Uani 1 1 d . . . . .
Br2 Br 0.70675(4) 0.41295(2) 0.63687(3) 0.02775(9) Uani 1 1 d . . . . .
S1 S 0.92933(9) 0.33864(2) 0.56085(6) 0.01564(17) Uani 1 1 d . . . . .
S2 S 1.04854(10) 0.37331(2) 0.78701(6) 0.01618(17) Uani 1 1 d . . . . .
C1 C 0.7932(4) 0.33572(8) 0.4566(3) 0.0150(7) Uani 1 1 d . . . . .
C2 C 0.6573(4) 0.31888(9) 0.4666(3) 0.0167(7) Uani 1 1 d . . . . .
C3 C 0.5684(4) 0.31214(9) 0.3779(3) 0.0204(7) Uani 1 1 d . . . . .
H3A H 0.4778 0.3001 0.3837 0.024 Uiso 1 1 calc R U . . .
C4 C 0.6096(4) 0.32260(10) 0.2817(3) 0.0223(8) Uani 1 1 d . . . . .
H4A H 0.5496 0.3173 0.2220 0.027 Uiso 1 1 calc R U . . .
C5 C 0.7397(4) 0.34097(9) 0.2737(3) 0.0202(7) Uani 1 1 d . . . . .
H5A H 0.7663 0.3489 0.2083 0.024 Uiso 1 1 calc R U . . .
C6 C 0.8319(4) 0.34796(9) 0.3599(3) 0.0163(7) Uani 1 1 d . . . . .
C7 C 0.5994(4) 0.30748(9) 0.5661(3) 0.0162(7) Uani 1 1 d . . . . .
C8 C 0.4799(4) 0.32446(9) 0.6111(3) 0.0176(7) Uani 1 1 d . . . . .
C9 C 0.4231(4) 0.31265(9) 0.7017(3) 0.0186(7) Uani 1 1 d . . . . .
H9A H 0.3430 0.3241 0.7320 0.022 Uiso 1 1 calc R U . . .
C10 C 0.4801(4) 0.28452(9) 0.7496(3) 0.0178(7) Uani 1 1 d . . . . .
C11 C 0.5984(4) 0.26823(9) 0.7046(3) 0.0189(7) Uani 1 1 d . . . . .
H11A H 0.6404 0.2494 0.7375 0.023 Uiso 1 1 calc R U . . .
C12 C 0.6564(4) 0.27896(9) 0.6123(3) 0.0168(7) Uani 1 1 d . . . . .
C13 C 0.4091(4) 0.35431(9) 0.5617(3) 0.0222(8) Uani 1 1 d . . . . .
H13A H 0.3686 0.3684 0.6149 0.033 Uiso 1 1 calc R U . . .
H13B H 0.3275 0.3476 0.5133 0.033 Uiso 1 1 calc R U . . .
H13C H 0.4852 0.3664 0.5246 0.033 Uiso 1 1 calc R U . . .
C14 C 0.4132(4) 0.27096(10) 0.8451(3) 0.0219(8) Uani 1 1 d . . . . .
H14A H 0.3615 0.2885 0.8810 0.033 Uiso 1 1 calc R U . . .
H14B H 0.4934 0.2619 0.8904 0.033 Uiso 1 1 calc R U . . .
H14C H 0.3410 0.2537 0.8259 0.033 Uiso 1 1 calc R U . . .
C15 C 0.7741(4) 0.25880(9) 0.5612(3) 0.0200(7) Uani 1 1 d . . . . .
H15A H 0.8117 0.2418 0.6088 0.030 Uiso 1 1 calc R U . . .
H15B H 0.8576 0.2730 0.5425 0.030 Uiso 1 1 calc R U . . .
H15C H 0.7296 0.2485 0.4991 0.030 Uiso 1 1 calc R U . . .
C16 C 0.9687(4) 0.36827(9) 0.3457(2) 0.0157(7) Uani 1 1 d . . . . .
C17 C 0.9559(4) 0.40234(9) 0.3425(3) 0.0190(7) Uani 1 1 d . . . . .
C18 C 1.0838(4) 0.42118(9) 0.3270(3) 0.0209(8) Uani 1 1 d . . . . .
H18A H 1.0754 0.4444 0.3266 0.025 Uiso 1 1 calc R U . . .
C19 C 1.2231(4) 0.40690(10) 0.3123(3) 0.0244(8) Uani 1 1 d . . . . .
C20 C 1.2325(4) 0.37312(9) 0.3138(3) 0.0220(8) Uani 1 1 d . . . . .
H20A H 1.3270 0.3631 0.3032 0.026 Uiso 1 1 calc R U . . .
C21 C 1.1086(4) 0.35340(9) 0.3304(3) 0.0185(7) Uani 1 1 d . . . . .
C22 C 0.8048(4) 0.41890(10) 0.3493(3) 0.0243(8) Uani 1 1 d . . . . .
H22A H 0.7568 0.4117 0.4119 0.036 Uiso 1 1 calc R U . . .
H22B H 0.7408 0.4130 0.2890 0.036 Uiso 1 1 calc R U . . .
H22C H 0.8188 0.4427 0.3512 0.036 Uiso 1 1 calc R U . . .
C23 C 1.3601(5) 0.42755(11) 0.2936(4) 0.0401(11) Uani 1 1 d . . . . .
H23A H 1.3285 0.4499 0.2763 0.060 Uiso 1 1 calc R U . . .
H23B H 1.4146 0.4183 0.2364 0.060 Uiso 1 1 calc R U . . .
H23C H 1.4260 0.4279 0.3558 0.060 Uiso 1 1 calc R U . . .
C24 C 1.1221(4) 0.31677(9) 0.3292(3) 0.0236(8) Uani 1 1 d . . . . .
H24A H 1.2212 0.3106 0.3052 0.035 Uiso 1 1 calc R U . . .
H24B H 1.0435 0.3076 0.2826 0.035 Uiso 1 1 calc R U . . .
H24C H 1.1102 0.3082 0.3988 0.035 Uiso 1 1 calc R U . . .
C25 C 1.0244(4) 0.40166(9) 0.8893(3) 0.0173(7) Uani 1 1 d . . . . .
C26 C 0.9670(4) 0.39014(9) 0.9819(3) 0.0173(7) Uani 1 1 d . . . . .
C27 C 0.9663(5) 0.41107(10) 1.0660(3) 0.0259(8) Uani 1 1 d . . . . .
H27A H 0.9278 0.4034 1.1287 0.031 Uiso 1 1 calc R U . . .
C28 C 1.0199(5) 0.44264(10) 1.0607(3) 0.0282(9) Uani 1 1 d . . . . .
H28A H 1.0209 0.4564 1.1196 0.034 Uiso 1 1 calc R U . . .
C29 C 1.0719(4) 0.45400(10) 0.9691(3) 0.0244(8) Uani 1 1 d . . . . .
H29A H 1.1068 0.4759 0.9651 0.029 Uiso 1 1 calc R U . . .
C30 C 1.0747(4) 0.43423(9) 0.8823(3) 0.0182(7) Uani 1 1 d . . . . .
C31 C 0.9082(4) 0.35629(9) 0.9960(3) 0.0169(7) Uani 1 1 d . . . . .
C32 C 0.7531(4) 0.35064(9) 0.9867(3) 0.0186(7) Uani 1 1 d . . . . .
C33 C 0.6980(4) 0.31944(9) 1.0082(3) 0.0191(7) Uani 1 1 d . . . . .
H33A H 0.5929 0.3155 1.0010 0.023 Uiso 1 1 calc R U . . .
C34 C 0.7935(4) 0.29411(9) 1.0397(3) 0.0186(7) Uani 1 1 d . . . . .
C35 C 0.9466(4) 0.30059(9) 1.0503(3) 0.0190(7) Uani 1 1 d . . . . .
H35A H 1.0127 0.2836 1.0730 0.023 Uiso 1 1 calc R U . . .
C36 C 1.0065(4) 0.33127(9) 1.0285(3) 0.0181(7) Uani 1 1 d . . . . .
C37 C 0.6440(4) 0.37788(10) 0.9565(3) 0.0248(8) Uani 1 1 d . . . . .
H37A H 0.5451 0.3685 0.9381 0.037 Uiso 1 1 calc R U . . .
H37B H 0.6814 0.3898 0.8973 0.037 Uiso 1 1 calc R U . . .
H37C H 0.6349 0.3930 1.0145 0.037 Uiso 1 1 calc R U . . .
C38 C 0.7341(5) 0.26050(10) 1.0615(3) 0.0307(9) Uani 1 1 d . . . . .
H38A H 0.6253 0.2600 1.0462 0.046 Uiso 1 1 calc R U . . .
H38B H 0.7545 0.2552 1.1342 0.046 Uiso 1 1 calc R U . . .
H38C H 0.7838 0.2445 1.0184 0.046 Uiso 1 1 calc R U . . .
C39 C 1.1730(4) 0.33738(10) 1.0381(3) 0.0251(8) Uani 1 1 d . . . . .
H39A H 1.2244 0.3174 1.0620 0.038 Uiso 1 1 calc R U . . .
H39B H 1.1934 0.3550 1.0877 0.038 Uiso 1 1 calc R U . . .
H39C H 1.2098 0.3437 0.9710 0.038 Uiso 1 1 calc R U . . .
C40 C 1.1285(4) 0.44849(9) 0.7855(3) 0.0176(7) Uani 1 1 d . . . . .
C41 C 1.0368(4) 0.47144(8) 0.7318(3) 0.0176(7) Uani 1 1 d . . . . .
C42 C 1.0900(4) 0.48595(9) 0.6431(3) 0.0204(7) Uani 1 1 d . . . . .
H42A H 1.0279 0.5012 0.6062 0.025 Uiso 1 1 calc R U . . .
C43 C 1.2318(4) 0.47865(10) 0.6075(3) 0.0234(8) Uani 1 1 d . . . . .
C44 C 1.3214(4) 0.45653(10) 0.6628(3) 0.0226(8) Uani 1 1 d . . . . .
H44A H 1.4184 0.4514 0.6394 0.027 Uiso 1 1 calc R U . . .
C45 C 1.2728(4) 0.44154(9) 0.7519(3) 0.0196(7) Uani 1 1 d . . . . .
C46 C 0.8839(4) 0.48078(9) 0.7687(3) 0.0225(8) Uani 1 1 d . . . . .
H46A H 0.8263 0.4609 0.7824 0.034 Uiso 1 1 calc R U . . .
H46B H 0.8301 0.4938 0.7156 0.034 Uiso 1 1 calc R U . . .
H46C H 0.8960 0.4937 0.8319 0.034 Uiso 1 1 calc R U . . .
C47 C 1.2875(5) 0.49531(12) 0.5133(3) 0.0357(11) Uani 1 1 d . . . . .
H47A H 1.3887 0.4873 0.4996 0.054 Uiso 1 1 calc R U . . .
H47B H 1.2908 0.5190 0.5247 0.054 Uiso 1 1 calc R U . . .
H47C H 1.2193 0.4904 0.4542 0.054 Uiso 1 1 calc R U . . .
C48 C 1.3764(4) 0.41898(10) 0.8123(3) 0.0242(8) Uani 1 1 d . . . . .
H48A H 1.4780 0.4205 0.7861 0.036 Uiso 1 1 calc R U . . .
H48B H 1.3399 0.3964 0.8052 0.036 Uiso 1 1 calc R U . . .
H48C H 1.3790 0.4253 0.8851 0.036 Uiso 1 1 calc R U . . .
C51 C 0.9376(7) 0.98927(15) 0.4375(3) 0.027(2) Uani 0.5 1 d DG . P A -1
C52 C 1.0526(7) 1.01101(15) 0.4166(4) 0.029(3) Uani 0.5 1 d DG . P A -1
H52 H 1.0767 1.0153 0.3473 0.035 Uiso 0.5 1 calc R U P A -1
C53 C 1.1323(7) 1.02648(15) 0.4968(6) 0.040(3) Uani 0.5 1 d G . P A -1
H53 H 1.2109 1.0413 0.4825 0.048 Uiso 0.5 1 calc R U P A -1
C54 C 1.0970(9) 1.02020(19) 0.5981(5) 0.046(3) Uani 0.5 1 d G . P A -1
H54 H 1.1515 1.0308 0.6529 0.055 Uiso 0.5 1 calc R U P A -1
C55 C 0.9821(9) 0.99846(19) 0.6191(3) 0.041(3) Uani 0.5 1 d G . P A -1
H55 H 0.9580 0.9942 0.6883 0.049 Uiso 0.5 1 calc R U P A -1
C56 C 0.9023(8) 0.98299(16) 0.5388(4) 0.034(4) Uani 0.5 1 d DG . P A -1
H56 H 0.8238 0.9681 0.5531 0.040 Uiso 0.5 1 calc R U P A -1
C57 C 0.8512(10) 0.9726(2) 0.3510(6) 0.034(2) Uani 0.5 1 d D . P A -1
H57A H 0.7611 0.9854 0.3321 0.051 Uiso 0.5 1 calc R U P A -1
H57B H 0.8213 0.9507 0.3729 0.051 Uiso 0.5 1 calc R U P A -1
H57C H 0.9147 0.9708 0.2914 0.051 Uiso 0.5 1 calc R U P A -1

loop_
_atom_site_aniso_label
_atom_site_aniso_U_11
_atom_site_aniso_U_22
_atom_site_aniso_U_33
_atom_site_aniso_U_23
_atom_site_aniso_U_13
_atom_site_aniso_U_12
Pb1 0.01711(6) 0.01609(7) 0.01359(6) -0.00048(5) 0.00233(5) -0.00061(5)
Pb2 0.01932(7) 0.01721(7) 0.01501(7) 0.00136(5) 0.00157(5) -0.00240(5)
Br1 0.02577(18) 0.02025(19) 0.02263(18) 0.00020(14) -0.00065(14) 0.00489(14)
Br2 0.02077(18) 0.0272(2) 0.0354(2) -0.00488(17) 0.00195(16) 0.00290(15)
S1 0.0168(4) 0.0179(4) 0.0122(4) -0.0004(3) 0.0008(3) -0.0010(3)
S2 0.0195(4) 0.0152(4) 0.0140(4) -0.0007(3) 0.0017(3) -0.0011(3)
C1 0.0178(16) 0.0149(17) 0.0124(15) -0.0033(13) -0.0001(13) 0.0023(13)
C2 0.0155(16) 0.0177(18) 0.0173(17) -0.0016(14) 0.0042(13) 0.0015(13)
C3 0.0169(17) 0.026(2) 0.0180(17) -0.0007(15) -0.0002(14) -0.0049(15)
C4 0.0233(18) 0.027(2) 0.0163(17) -0.0026(15) -0.0022(14) -0.0030(15)
C5 0.0228(18) 0.025(2) 0.0126(16) 0.0031(14) 0.0019(14) 0.0006(15)
C6 0.0177(17) 0.0160(18) 0.0156(16) -0.0005(13) 0.0031(13) 0.0010(13)
C7 0.0152(16) 0.0195(18) 0.0140(16) -0.0013(13) 0.0000(13) -0.0043(13)
C8 0.0158(16) 0.0215(18) 0.0155(16) -0.0006(14) -0.0007(13) -0.0021(14)
C9 0.0148(16) 0.0221(19) 0.0189(17) -0.0038(14) 0.0017(13) -0.0016(14)
C10 0.0176(16) 0.0217(19) 0.0143(16) -0.0026(14) 0.0035(13) -0.0068(14)
C11 0.0201(17) 0.0184(18) 0.0184(17) -0.0005(14) 0.0022(14) -0.0042(14)
C12 0.0175(16) 0.0159(17) 0.0170(17) -0.0051(14) 0.0016(13) -0.0065(13)
C13 0.0192(17) 0.026(2) 0.0215(18) 0.0018(15) 0.0010(14) 0.0020(15)
C14 0.0227(18) 0.025(2) 0.0182(18) 0.0022(15) 0.0047(15) -0.0045(15)
C15 0.0217(17) 0.0177(18) 0.0213(18) -0.0051(15) 0.0072(14) -0.0018(14)
C16 0.0184(16) 0.0190(18) 0.0098(15) 0.0005(13) 0.0014(13) -0.0013(14)
C17 0.0205(17) 0.0216(19) 0.0151(16) 0.0018(14) 0.0019(14) 0.0007(15)
C18 0.0280(19) 0.0175(18) 0.0174(17) 0.0031(14) 0.0024(15) -0.0009(15)
C19 0.0228(18) 0.026(2) 0.0246(19) 0.0040(16) 0.0048(15) -0.0073(16)
C20 0.0186(17) 0.025(2) 0.0226(19) 0.0015(15) 0.0030(14) 0.0023(15)
C21 0.0208(17) 0.0203(18) 0.0144(16) 0.0005(14) 0.0012(14) 0.0001(14)
C22 0.0230(19) 0.023(2) 0.027(2) 0.0024(16) 0.0037(16) 0.0032(16)
C23 0.028(2) 0.032(3) 0.061(3) 0.000(2) 0.014(2) -0.0081(19)
C24 0.0234(18) 0.022(2) 0.026(2) -0.0022(16) 0.0024(15) -0.0002(15)
C25 0.0194(17) 0.0188(18) 0.0136(16) -0.0008(14) -0.0012(13) 0.0011(14)
C26 0.0225(17) 0.0146(17) 0.0145(16) -0.0014(13) -0.0012(14) 0.0008(14)
C27 0.040(2) 0.022(2) 0.0160(17) 0.0007(15) 0.0041(16) -0.0047(17)
C28 0.049(3) 0.018(2) 0.0175(18) -0.0070(15) 0.0029(17) -0.0033(18)
C29 0.034(2) 0.020(2) 0.0193(18) -0.0017(15) 0.0021(16) -0.0053(16)
C30 0.0201(17) 0.0155(17) 0.0189(17) 0.0009(14) 0.0011(14) -0.0001(14)
C31 0.0237(18) 0.0167(18) 0.0105(15) -0.0013(13) 0.0025(13) -0.0016(14)
C32 0.0246(18) 0.0190(18) 0.0125(16) 0.0008(14) 0.0031(14) 0.0015(15)
C33 0.0177(17) 0.0217(19) 0.0179(17) -0.0008(14) 0.0022(14) -0.0027(14)
C34 0.0262(18) 0.0144(17) 0.0151(16) 0.0038(14) -0.0008(14) -0.0032(14)
C35 0.0242(18) 0.0162(18) 0.0168(17) 0.0022(14) 0.0007(14) 0.0019(14)
C36 0.0191(17) 0.0202(18) 0.0151(16) -0.0017(14) 0.0014(13) -0.0004(14)
C37 0.0253(19) 0.024(2) 0.025(2) -0.0003(16) 0.0003(16) 0.0067(16)
C38 0.036(2) 0.020(2) 0.035(2) 0.0091(17) -0.0054(19) -0.0087(17)
C39 0.0215(18) 0.024(2) 0.030(2) 0.0046(16) -0.0013(16) 0.0015(15)
C40 0.0212(17) 0.0147(17) 0.0169(17) -0.0008(13) 0.0010(14) -0.0030(14)
C41 0.0226(17) 0.0116(17) 0.0188(17) 0.0008(13) 0.0020(14) -0.0013(14)
C42 0.0207(17) 0.0178(18) 0.0226(18) 0.0032(15) -0.0011(14) -0.0011(14)
C43 0.0204(18) 0.029(2) 0.0213(18) 0.0030(16) 0.0006(15) -0.0064(15)
C44 0.0166(17) 0.028(2) 0.0235(19) 0.0010(16) 0.0022(14) -0.0004(15)
C45 0.0188(17) 0.0170(18) 0.0226(18) -0.0015(14) -0.0022(14) -0.0022(14)
C46 0.0255(19) 0.0155(18) 0.027(2) -0.0002(15) 0.0037(16) 0.0011(15)
C47 0.024(2) 0.051(3) 0.032(2) 0.019(2) 0.0041(17) 0.0004(19)
C48 0.0193(18) 0.025(2) 0.028(2) 0.0030(16) -0.0022(15) 0.0002(15)
C51 0.036(5) 0.015(5) 0.031(5) 0.000(4) 0.014(4) 0.010(4)
C52 0.045(7) 0.013(5) 0.031(8) -0.004(5) 0.014(6) 0.005(5)
C53 0.039(6) 0.027(6) 0.054(8) -0.010(5) -0.002(6) 0.013(5)
C54 0.052(8) 0.041(8) 0.044(7) -0.022(6) -0.007(6) 0.018(6)
C55 0.055(7) 0.034(7) 0.035(7) -0.008(5) 0.005(6) 0.020(6)
C56 0.052(9) 0.025(7) 0.025(7) 0.001(6) 0.020(6) 0.007(5)
C57 0.039(5) 0.028(5) 0.036(5) -0.001(4) 0.007(4) 0.003(4)

loop_
_atom_type_symbol
_atom_type_description
_atom_type_scat_dispersion_real
_atom_type_scat_dispersion_imag
_atom_type_scat_source
C C 0.0033 0.0016 'International Tables Vol C Tables 4.2.6.8 and 6.1.1.4'
H H 0.0000 0.0000 'International Tables Vol C Tables 4.2.6.8 and 6.1.1.4'
S S 0.1246 0.1234 'International Tables Vol C Tables 4.2.6.8 and 6.1.1.4'
Br Br -0.2901 2.4595 'International Tables Vol C Tables 4.2.6.8 and 6.1.1.4'
Pb Pb -3.3944 10.1111 'International Tables Vol C Tables 4.2.6.8 and 6.1.1.4'

loop_
_geom_angle_atom_site_label_1
_geom_angle_atom_site_label_2
_geom_angle_atom_site_label_3
_geom_angle
Br1 Pb1 S2 87.99(2)
Br1 Pb1 S1 88.22(2)
S2 Pb1 S1 74.46(2)
Br2 Pb2 S2 91.65(2)
Br2 Pb2 S1 87.97(2)
S2 Pb2 S1 77.02(3)
C1 S1 Pb2 110.62(12)
C1 S1 Pb1 113.22(11)
Pb2 S1 Pb1 92.47(3)
C25 S2 Pb2 111.18(12)
C25 S2 Pb1 113.82(12)
Pb2 S2 Pb1 92.75(3)
C2 C1 C6 119.9(3)
C2 C1 S1 121.6(3)
C6 C1 S1 118.2(3)
C3 C2 C1 118.8(3)
C3 C2 C7 116.9(3)
C1 C2 C7 124.3(3)
C4 C3 C2 121.5(3)
C4 C3 H3A 119.2
C2 C3 H3A 119.2
C3 C4 C5 119.1(3)
C3 C4 H4A 120.4
C5 C4 H4A 120.4
C4 C5 C6 121.2(3)
C4 C5 H5A 119.4
C6 C5 H5A 119.4
C5 C6 C1 119.3(3)
C5 C6 C16 118.2(3)
C1 C6 C16 122.5(3)
C12 C7 C8 119.8(3)
C12 C7 C2 120.3(3)
C8 C7 C2 119.9(3)
C9 C8 C7 119.1(3)
C9 C8 C13 119.0(3)
C7 C8 C13 121.9(3)
C8 C9 C10 121.9(3)
C8 C9 H9A 119.1
C10 C9 H9A 119.1
C11 C10 C9 118.3(3)
C11 C10 C14 120.1(3)
C9 C10 C14 121.6(3)
C10 C11 C12 121.5(3)
C10 C11 H11A 119.3
C12 C11 H11A 119.3
C11 C12 C7 119.5(3)
C11 C12 C15 119.7(3)
C7 C12 C15 120.8(3)
C8 C13 H13A 109.5
C8 C13 H13B 109.5
H13A C13 H13B 109.5
C8 C13 H13C 109.5
H13A C13 H13C 109.5
H13B C13 H13C 109.5
C10 C14 H14A 109.5
C10 C14 H14B 109.5
H14A C14 H14B 109.5
C10 C14 H14C 109.5
H14A C14 H14C 109.5
H14B C14 H14C 109.5
C12 C15 H15A 109.5
C12 C15 H15B 109.5
H15A C15 H15B 109.5
C12 C15 H15C 109.5
H15A C15 H15C 109.5
H15B C15 H15C 109.5
C17 C16 C21 119.9(3)
C17 C16 C6 119.5(3)
C21 C16 C6 120.5(3)
C18 C17 C16 119.2(3)
C18 C17 C22 119.6(3)
C16 C17 C22 121.1(3)
C19 C18 C17 121.6(4)
C19 C18 H18A 119.2
C17 C18 H18A 119.2
C20 C19 C18 118.1(3)
C20 C19 C23 120.7(4)
C18 C19 C23 121.1(4)
C19 C20 C21 122.2(3)
C19 C20 H20A 118.9
C21 C20 H20A 118.9
C20 C21 C16 118.9(3)
C20 C21 C24 120.8(3)
C16 C21 C24 120.3(3)
C17 C22 H22A 109.5
C17 C22 H22B 109.5
H22A C22 H22B 109.5
C17 C22 H22C 109.5
H22A C22 H22C 109.5
H22B C22 H22C 109.5
C19 C23 H23A 109.5
C19 C23 H23B 109.5
H23A C23 H23B 109.5
C19 C23 H23C 109.5
H23A C23 H23C 109.5
H23B C23 H23C 109.5
C21 C24 H24A 109.5
C21 C24 H24B 109.5
H24A C24 H24B 109.5
C21 C24 H24C 109.5
H24A C24 H24C 109.5
H24B C24 H24C 109.5
C30 C25 C26 119.9(3)
C30 C25 S2 121.2(3)
C26 C25 S2 118.6(3)
C27 C26 C25 118.8(3)
C27 C26 C31 117.4(3)
C25 C26 C31 123.8(3)
C28 C27 C26 121.6(4)
C28 C27 H27A 119.2
C26 C27 H27A 119.2
C29 C28 C27 119.2(4)
C29 C28 H28A 120.4
C27 C28 H28A 120.4
C28 C29 C30 121.7(4)
C28 C29 H29A 119.2
C30 C29 H29A 119.2
C29 C30 C25 118.7(3)
C29 C30 C40 118.6(3)
C25 C30 C40 122.7(3)
C32 C31 C36 120.5(3)
C32 C31 C26 119.4(3)
C36 C31 C26 119.8(3)
C33 C32 C31 119.0(3)
C33 C32 C37 119.6(3)
C31 C32 C37 121.3(3)
C34 C33 C32 121.6(3)
C34 C33 H33A 119.2
C32 C33 H33A 119.2
C35 C34 C33 118.2(3)
C35 C34 C38 120.4(3)
C33 C34 C38 121.4(3)
C34 C35 C36 122.2(3)
C34 C35 H35A 118.9
C36 C35 H35A 118.9
C35 C36 C31 118.6(3)
C35 C36 C39 121.1(3)
C31 C36 C39 120.4(3)
C32 C37 H37A 109.5
C32 C37 H37B 109.5
H37A C37 H37B 109.5
C32 C37 H37C 109.5
H37A C37 H37C 109.5
H37B C37 H37C 109.5
C34 C38 H38A 109.5
C34 C38 H38B 109.5
H38A C38 H38B 109.5
C34 C38 H38C 109.5
H38A C38 H38C 109.5
H38B C38 H38C 109.5
C36 C39 H39A 109.5
C36 C39 H39B 109.5
H39A C39 H39B 109.5
C36 C39 H39C 109.5
H39A C39 H39C 109.5
H39B C39 H39C 109.5
C45 C40 C41 120.0(3)
C45 C40 C30 121.0(3)
C41 C40 C30 118.8(3)
C42 C41 C40 118.9(3)
C42 C41 C46 119.6(3)
C40 C41 C46 121.4(3)
C43 C42 C41 121.7(3)
C43 C42 H42A 119.2
C41 C42 H42A 119.2
C44 C43 C42 118.4(3)
C44 C43 C47 121.1(3)
C42 C43 C47 120.5(4)
C43 C44 C45 121.8(3)
C43 C44 H44A 119.1
C45 C44 H44A 119.1
C44 C45 C40 119.2(3)
C44 C45 C48 120.0(3)
C40 C45 C48 120.8(3)
C41 C46 H46A 109.5
C41 C46 H46B 109.5
H46A C46 H46B 109.5
C41 C46 H46C 109.5
H46A C46 H46C 109.5
H46B C46 H46C 109.5
C43 C47 H47A 109.5
C43 C47 H47B 109.5
H47A C47 H47B 109.5
C43 C47 H47C 109.5
H47A C47 H47C 109.5
H47B C47 H47C 109.5
C45 C48 H48A 109.5
C45 C48 H48B 109.5
H48A C48 H48B 109.5
C45 C48 H48C 109.5
H48A C48 H48C 109.5
H48B C48 H48C 109.5
C52 C51 C56 120.0
C52 C51 C57 120.1(3)
C56 C51 C57 119.9(3)
C53 C52 C51 120.0
C53 C52 H52 120.0
C51 C52 H52 120.0
C54 C53 C52 120.0
C54 C53 H53 120.0
C52 C53 H53 120.0
C55 C54 C53 120.0
C55 C54 H54 120.0
C53 C54 H54 120.0
C54 C55 C56 120.0
C54 C55 H55 120.0
C56 C55 H55 120.0
C55 C56 C51 120.0
C55 C56 H56 120.0
C51 C56 H56 120.0
C51 C57 H57A 109.5
C51 C57 H57B 109.5
H57A C57 H57B 109.5
C51 C57 H57C 109.5
H57A C57 H57C 109.5
H57B C57 H57C 109.5

loop_
_geom_bond_atom_site_label_1
_geom_bond_atom_site_label_2
_geom_bond_distance
Pb1 Br1 2.6931(10)
Pb1 S2 2.8029(9)
Pb1 S1 2.8096(9)
Pb2 Br2 2.7108(5)
Pb2 S2 2.7239(9)
Pb2 S1 2.7299(9)
S1 C1 1.784(3)
S2 C25 1.783(4)
C1 C2 1.402(5)
C1 C6 1.409(5)
C2 C3 1.399(5)
C2 C7 1.487(5)
C3 C4 1.385(5)
C3 H3A 0.9500
C4 C5 1.386(5)
C4 H4A 0.9500
C5 C6 1.391(5)
C5 H5A 0.9500
C6 C16 1.491(5)
C7 C12 1.397(5)
C7 C8 1.416(5)
C8 C9 1.388(5)
C8 C13 1.505(5)
C9 C10 1.393(5)
C9 H9A 0.9500
C10 C11 1.393(5)
C10 C14 1.505(5)
C11 C12 1.396(5)
C11 H11A 0.9500
C12 C15 1.508(5)
C13 H13A 0.9800
C13 H13B 0.9800
C13 H13C 0.9800
C14 H14A 0.9800
C14 H14B 0.9800
C14 H14C 0.9800
C15 H15A 0.9800
C15 H15B 0.9800
C15 H15C 0.9800
C16 C17 1.398(5)
C16 C21 1.406(5)
C17 C18 1.394(5)
C17 C22 1.510(5)
C18 C19 1.390(5)
C18 H18A 0.9500
C19 C20 1.384(5)
C19 C23 1.510(5)
C20 C21 1.389(5)
C20 H20A 0.9500
C21 C24 1.502(5)
C22 H22A 0.9800
C22 H22B 0.9800
C22 H22C 0.9800
C23 H23A 0.9800
C23 H23B 0.9800
C23 H23C 0.9800
C24 H24A 0.9800
C24 H24B 0.9800
C24 H24C 0.9800
C25 C30 1.408(5)
C25 C26 1.408(5)
C26 C27 1.389(5)
C26 C31 1.493(5)
C27 C28 1.378(5)
C27 H27A 0.9500
C28 C29 1.376(5)
C28 H28A 0.9500
C29 C30 1.389(5)
C29 H29A 0.9500
C30 C40 1.484(5)
C31 C32 1.399(5)
C31 C36 1.400(5)
C32 C33 1.399(5)
C32 C37 1.518(5)
C33 C34 1.390(5)
C33 H33A 0.9500
C34 C35 1.388(5)
C34 C38 1.503(5)
C35 C36 1.396(5)
C35 H35A 0.9500
C36 C39 1.502(5)
C37 H37A 0.9800
C37 H37B 0.9800
C37 H37C 0.9800
C38 H38A 0.9800
C38 H38B 0.9800
C38 H38C 0.9800
C39 H39A 0.9800
C39 H39B 0.9800
C39 H39C 0.9800
C40 C45 1.401(5)
C40 C41 1.409(5)
C41 C42 1.396(5)
C41 C46 1.510(5)
C42 C43 1.394(5)
C42 H42A 0.9500
C43 C44 1.387(5)
C43 C47 1.503(5)
C44 C45 1.395(5)
C44 H44A 0.9500
C45 C48 1.502(5)
C46 H46A 0.9800
C46 H46B 0.9800
C46 H46C 0.9800
C47 H47A 0.9800
C47 H47B 0.9800
C47 H47C 0.9800
C48 H48A 0.9800
C48 H48B 0.9800
C48 H48C 0.9800
C51 C52 1.3900
C51 C56 1.3900
C51 C57 1.501(8)
C52 C53 1.3900
C52 H52 0.9500
C53 C54 1.3900
C53 H53 0.9500
C54 C55 1.3900
C54 H54 0.9500
C55 C56 1.3900
C55 H55 0.9500
C56 H56 0.9500
C57 H57A 0.9800
C57 H57B 0.9800
C57 H57C 0.9800

loop_
_geom_torsion_atom_site_label_1
_geom_torsion_atom_site_label_2
_geom_torsion_atom_site_label_3
_geom_torsion_atom_site_label_4
_geom_torsion
Pb2 S1 C1 C2 -125.5(3)
Pb1 S1 C1 C2 -23.3(3)
Pb2 S1 C1 C6 60.9(3)
Pb1 S1 C1 C6 163.1(2)
C6 C1 C2 C3 5.4(5)
S1 C1 C2 C3 -168.1(3)
C6 C1 C2 C7 -174.5(3)
S1 C1 C2 C7 12.0(5)
C1 C2 C3 C4 -2.1(6)
C7 C2 C3 C4 177.9(3)
C2 C3 C4 C5 -1.9(6)
C3 C4 C5 C6 2.5(6)
C4 C5 C6 C1 0.9(5)
C4 C5 C6 C16 -179.1(3)
C2 C1 C6 C5 -4.9(5)
S1 C1 C6 C5 168.8(3)
C2 C1 C6 C16 175.1(3)
S1 C1 C6 C16 -11.1(5)
C3 C2 C7 C12 100.9(4)
C1 C2 C7 C12 -79.2(5)
C3 C2 C7 C8 -75.3(4)
C1 C2 C7 C8 104.7(4)
C12 C7 C8 C9 1.1(5)
C2 C7 C8 C9 177.3(3)
C12 C7 C8 C13 -176.9(3)
C2 C7 C8 C13 -0.7(5)
C7 C8 C9 C10 -0.1(5)
C13 C8 C9 C10 177.9(3)
C8 C9 C10 C11 0.5(5)
C8 C9 C10 C14 -177.0(3)
C9 C10 C11 C12 -1.9(5)
C14 C10 C11 C12 175.7(3)
C10 C11 C12 C7 2.9(5)
C10 C11 C12 C15 -174.2(3)
C8 C7 C12 C11 -2.4(5)
C2 C7 C12 C11 -178.6(3)
C8 C7 C12 C15 174.6(3)
C2 C7 C12 C15 -1.6(5)
C5 C6 C16 C17 82.7(4)
C1 C6 C16 C17 -97.3(4)
C5 C6 C16 C21 -94.0(4)
C1 C6 C16 C21 86.0(4)
C21 C16 C17 C18 -1.9(5)
C6 C16 C17 C18 -178.6(3)
C21 C16 C17 C22 174.5(3)
C6 C16 C17 C22 -2.2(5)
C16 C17 C18 C19 1.6(5)
C22 C17 C18 C19 -174.9(3)
C17 C18 C19 C20 -0.4(6)
C17 C18 C19 C23 178.8(4)
C18 C19 C20 C21 -0.6(6)
C23 C19 C20 C21 -179.7(4)
C19 C20 C21 C16 0.3(5)
C19 C20 C21 C24 178.6(4)
C17 C16 C21 C20 1.0(5)
C6 C16 C21 C20 177.7(3)
C17 C16 C21 C24 -177.3(3)
C6 C16 C21 C24 -0.6(5)
Pb2 S2 C25 C30 -39.0(3)
Pb1 S2 C25 C30 -142.1(3)
Pb2 S2 C25 C26 147.1(3)
Pb1 S2 C25 C26 44.0(3)
C30 C25 C26 C27 -2.2(5)
S2 C25 C26 C27 171.8(3)
C30 C25 C26 C31 178.7(3)
S2 C25 C26 C31 -7.3(5)
C25 C26 C27 C28 0.1(6)
C31 C26 C27 C28 179.2(4)
C26 C27 C28 C29 1.7(7)
C27 C28 C29 C30 -1.4(7)
C28 C29 C30 C25 -0.7(6)
C28 C29 C30 C40 178.4(4)
C26 C25 C30 C29 2.5(5)
S2 C25 C30 C29 -171.3(3)
C26 C25 C30 C40 -176.5(3)
S2 C25 C30 C40 9.6(5)
C27 C26 C31 C32 83.1(4)
C25 C26 C31 C32 -97.8(4)
C27 C26 C31 C36 -90.5(4)
C25 C26 C31 C36 88.6(4)
C36 C31 C32 C33 -1.4(5)
C26 C31 C32 C33 -174.9(3)
C36 C31 C32 C37 177.1(3)
C26 C31 C32 C37 3.6(5)
C31 C32 C33 C34 0.8(5)
C37 C32 C33 C34 -177.6(3)
C32 C33 C34 C35 0.4(5)
C32 C33 C34 C38 -179.2(3)
C33 C34 C35 C36 -1.2(5)
C38 C34 C35 C36 178.5(3)
C34 C35 C36 C31 0.6(5)
C34 C35 C36 C39 -178.5(3)
C32 C31 C36 C35 0.7(5)
C26 C31 C36 C35 174.1(3)
C32 C31 C36 C39 179.8(3)
C26 C31 C36 C39 -6.7(5)
C29 C30 C40 C45 103.2(4)
C25 C30 C40 C45 -77.8(5)
C29 C30 C40 C41 -71.6(5)
C25 C30 C40 C41 107.5(4)
C45 C40 C41 C42 2.5(5)
C30 C40 C41 C42 177.3(3)
C45 C40 C41 C46 -177.0(3)
C30 C40 C41 C46 -2.2(5)
C40 C41 C42 C43 -0.9(5)
C46 C41 C42 C43 178.5(3)
C41 C42 C43 C44 -0.5(6)
C41 C42 C43 C47 -178.4(4)
C42 C43 C44 C45 0.3(6)
C47 C43 C44 C45 178.2(4)
C43 C44 C45 C40 1.3(6)
C43 C44 C45 C48 -177.0(4)
C41 C40 C45 C44 -2.7(5)
C30 C40 C45 C44 -177.3(3)
C41 C40 C45 C48 175.6(3)
C30 C40 C45 C48 1.0(5)
C56 C51 C52 C53 0.0
C57 C51 C52 C53 179.9(7)
C51 C52 C53 C54 0.0
C52 C53 C54 C55 0.0
C53 C54 C55 C56 0.0
C54 C55 C56 C51 0.0
C52 C51 C56 C55 0.0
C57 C51 C56 C55 -179.9(7)
